data_4332422
loop_
_publ_author_name
'del C. Fern\'andez-Fern\'andez, M.'
'Bastida, R.'
'Mac\'ias, A.'
'P\'erez-Lourido, P.'
'Platas-Iglesias, C.'
'Valencia, L.'

_publ_section_title
;
 Lanthanide(III) Complexes with a Tetrapyridine Pendant-Armed Macrocyclic
 Ligand:&#x00A0;1H NMR Structural Determination in Solution, X-ray
 Diffraction, and Density-Functional Theory Calculations
;
_journal_issue 11
_journal_name_full 'Inorganic Chemistry'
_journal_page_first 4484
_journal_page_last 4496
_journal_paper_doi 10.1021/ic0603508
_journal_volume 45
_journal_year 2006
_chemical_formula_sum 'C46 H52 N18 O18 Tb2'
_chemical_formula_weight 1462.90
_chemical_name_systematic
;
 ?
;
_space_group_IT_number 14
_symmetry_cell_setting monoclinic
_symmetry_space_group_name_Hall '-P 2ybc'
_symmetry_space_group_name_H-M 'P 1 21/c 1'
_atom_sites_solution_hydrogens geom
_atom_sites_solution_primary direct
_atom_sites_solution_secondary difmap
_audit_creation_method SHELXL-97
_cell_angle_alpha 90.00
_cell_angle_beta 104.791(3)
_cell_angle_gamma 90.00
_cell_formula_units_Z 4
_cell_length_a 25.760(5)
_cell_length_b 11.354(2)
_cell_length_c 19.085(4)
_cell_measurement_reflns_used 1414
_cell_measurement_temperature 293(2)
_cell_measurement_theta_max 28.235
_cell_measurement_theta_min 2.36
_cell_volume 5397.0(18)
_computing_cell_refinement 'BRUKER Smart'
_computing_data_collection 'BRUKER Smart'
_computing_data_reduction 'BRUKER Shelxtl'
_computing_molecular_graphics 'ORTEP-3 for Windows (Farrugia, 1997)'
_computing_publication_material 'WinGX publication routines (Farrugia, 1999)'
_computing_structure_refinement 'SHELXL-97 (Sheldrick, 1997)'
_computing_structure_solution 'SHELXL-97 (Sheldrick, 1997)'
_diffrn_ambient_temperature 293(2)
_diffrn_measured_fraction_theta_full 1.000
_diffrn_measured_fraction_theta_max 1.000
_diffrn_measurement_device_type 'Smart-CCD-1000 BRUKER'
_diffrn_measurement_method 'omega scans'
_diffrn_radiation_monochromator graphite
_diffrn_radiation_source 'fine-focus sealed tube'
_diffrn_radiation_type MoK\a
_diffrn_radiation_wavelength 0.71073
_diffrn_reflns_av_R_equivalents 0.0368
_diffrn_reflns_av_sigmaI/netI 0.0269
_diffrn_reflns_limit_h_max 32
_diffrn_reflns_limit_h_min -33
_diffrn_reflns_limit_k_max 14
_diffrn_reflns_limit_k_min 0
_diffrn_reflns_limit_l_max 24
_diffrn_reflns_limit_l_min 0
_diffrn_reflns_number 68032
_diffrn_reflns_theta_full 27.48
_diffrn_reflns_theta_max 27.48
_diffrn_reflns_theta_min 0.82
_exptl_absorpt_coefficient_mu 2.690
_exptl_absorpt_correction_T_max 0.5303
_exptl_absorpt_correction_T_min 0.2778
_exptl_absorpt_correction_type empirical
_exptl_absorpt_process_details Sadabs
_exptl_crystal_colour colourless
_exptl_crystal_density_diffrn 1.800
_exptl_crystal_density_method 'not measured'
_exptl_crystal_description prism
_exptl_crystal_F_000 2912
_exptl_crystal_size_max 0.64
_exptl_crystal_size_mid 0.46
_exptl_crystal_size_min 0.27
_refine_diff_density_max 0.865
_refine_diff_density_min -1.162
_refine_diff_density_rms 0.104
_refine_ls_extinction_method none
_refine_ls_goodness_of_fit_ref 1.105
_refine_ls_hydrogen_treatment mixed
_refine_ls_matrix_type full
_refine_ls_number_parameters 762
_refine_ls_number_reflns 12387
_refine_ls_number_restraints 0
_refine_ls_restrained_S_all 1.105
_refine_ls_R_factor_all 0.0496
_refine_ls_R_factor_gt 0.0280
_refine_ls_shift/su_max 0.001
_refine_ls_shift/su_mean 0.000
_refine_ls_structure_factor_coef Fsqd
_refine_ls_weighting_details 'calc w=1/[\s^2^(Fo^2^)+(0.0279P)^2^+1.1592P] where P=(Fo^2^+2Fc^2^)/3'
_refine_ls_weighting_scheme calc
_refine_ls_wR_factor_gt 0.0664
_refine_ls_wR_factor_ref 0.0741
_reflns_number_gt 8044
_reflns_number_total 12387
_reflns_threshold_expression >2sigma(I)
_cod_data_source_file ic0603508sup1.cif
_cod_data_source_block '[Tb(L)][Tb(NO3)6].2CH3CN'
_cod_depositor_comments
;
The following automatic conversions were performed:

'_symmetry_cell_setting' value 'Monoclinic' changed to 'monoclinic'
according to /home/saulius/struct/CIF-dictionaries/cif_core.dic
dictionary named 'cif_core.dic' version 2.4.2 from
2011-04-26.

'_exptl_absorpt_correction_type' value 'Empirical'
changed to 'empirical' according to
/home/saulius/struct/CIF-dictionaries/cif_core.dic dictionary named
'cif_core.dic' version 2.4.2 from 2011-04-26.

Automatic conversion script
Id: cif_fix_values 1891 2012-01-12 08:04:46Z andrius 
;
_cod_original_cell_volume 5397.1(17)
_cod_original_sg_symbol_H-M P2(1)/c
_cod_database_code 4332422

loop_
_symmetry_equiv_pos_as_xyz
'x, y, z'
'-x, y+1/2, -z+1/2'
'-x, -y, -z'
'x, -y-1/2, z-1/2'

loop_
_atom_site_label
_atom_site_type_symbol
_atom_site_fract_x
_atom_site_fract_y
_atom_site_fract_z
_atom_site_U_iso_or_equiv
_atom_site_adp_type
_atom_site_occupancy
_atom_site_symmetry_multiplicity
_atom_site_calc_flag
_atom_site_refinement_flags
C1 C 0.14235(11) 0.6088(2) 1.05568(15) 0.0162(6) Uani 1 1 d .
C1S C 0.12891(14) 0.5850(3) 1.26709(18) 0.0347(8) Uani 1 1 d .
C2 C 0.09279(11) 0.6164(3) 1.07168(16) 0.0209(7) Uani 1 1 d .
H2 H 0.0783 0.6894 1.0779 0.025 Uiso 1 1 calc R
C2S C 0.07554(14) 0.5790(4) 1.2786(2) 0.0626(13) Uani 1 1 d .
H2S1 H 0.0520 0.6310 1.2454 0.094 Uiso 1 1 calc R
H2S2 H 0.0769 0.6022 1.3274 0.094 Uiso 1 1 calc R
H2S3 H 0.0623 0.4998 1.2707 0.094 Uiso 1 1 calc R
C3 C 0.06555(12) 0.5148(3) 1.07814(17) 0.0260(7) Uani 1 1 d .
H3 H 0.0321 0.5183 1.0881 0.031 Uiso 1 1 calc R
C3S C 0.36165(16) 1.0065(3) 1.20967(19) 0.0414(9) Uani 1 1 d .
C4 C 0.08838(11) 0.4074(3) 1.06977(16) 0.0222(7) Uani 1 1 d .
H4 H 0.0705 0.3376 1.0741 0.027 Uiso 1 1 calc R
C4S C 0.41772(14) 1.0147(3) 1.2068(2) 0.0522(11) Uani 1 1 d .
H4S1 H 0.4331 1.0862 1.2299 0.078 Uiso 1 1 calc R
H4S2 H 0.4195 1.0148 1.1571 0.078 Uiso 1 1 calc R
H4S3 H 0.4373 0.9484 1.2314 0.078 Uiso 1 1 calc R
C5 C 0.13821(11) 0.4051(2) 1.05488(15) 0.0180(6) Uani 1 1 d .
C6 C 0.16546(11) 0.2914(2) 1.04766(15) 0.0189(6) Uani 1 1 d .
H6A H 0.1924 0.2752 1.0923 0.023 Uiso 1 1 calc R
H6B H 0.1393 0.2281 1.0398 0.023 Uiso 1 1 calc R
C7 C 0.22497(11) 0.1867(2) 0.98890(15) 0.0201(7) Uani 1 1 d .
H7A H 0.2306 0.1724 0.9413 0.024 Uiso 1 1 calc R
H7B H 0.2059 0.1196 1.0016 0.024 Uiso 1 1 calc R
C8 C 0.27828(12) 0.1981(2) 1.04291(16) 0.0223(7) Uani 1 1 d .
H8A H 0.2729 0.2023 1.0913 0.027 Uiso 1 1 calc R
H8B H 0.2997 0.1287 1.0405 0.027 Uiso 1 1 calc R
C9 C 0.33366(12) 0.2790(3) 0.96954(16) 0.0226(7) Uani 1 1 d .
H9A H 0.3072 0.2460 0.9287 0.027 Uiso 1 1 calc R
H9B H 0.3618 0.2211 0.9859 0.027 Uiso 1 1 calc R
C10 C 0.35706(11) 0.3879(3) 0.94587(16) 0.0199(7) Uani 1 1 d .
C11 C 0.40524(12) 0.3835(3) 0.92674(17) 0.0271(8) Uani 1 1 d .
H11 H 0.4245 0.3135 0.9303 0.033 Uiso 1 1 calc R
C12 C 0.42418(12) 0.4846(3) 0.90236(18) 0.0321(8) Uani 1 1 d .
H12 H 0.4565 0.4834 0.8891 0.039 Uiso 1 1 calc R
C13 C 0.39533(12) 0.5876(3) 0.89760(16) 0.0269(7) Uani 1 1 d .
H13 H 0.4074 0.6563 0.8804 0.032 Uiso 1 1 calc R
C14 C 0.34779(11) 0.5864(3) 0.91911(16) 0.0205(7) Uani 1 1 d .
C15 C 0.31813(11) 0.6988(2) 0.92164(16) 0.0205(7) Uani 1 1 d .
H15A H 0.3339 0.7390 0.9669 0.025 Uiso 1 1 calc R
H15B H 0.3219 0.7495 0.8823 0.025 Uiso 1 1 calc R
C16 C 0.23613(11) 0.7892(2) 0.93471(15) 0.0206(7) Uani 1 1 d .
H16A H 0.1975 0.7869 0.9148 0.025 Uiso 1 1 calc R
H16B H 0.2501 0.8559 0.9136 0.025 Uiso 1 1 calc R
C17 C 0.24849(11) 0.8044(3) 1.01565(15) 0.0210(7) Uani 1 1 d .
H17A H 0.2870 0.8120 1.0352 0.025 Uiso 1 1 calc R
H17B H 0.2317 0.8760 1.0269 0.025 Uiso 1 1 calc R
C18 C 0.17015(11) 0.7188(2) 1.04289(16) 0.0203(7) Uani 1 1 d .
H18A H 0.1534 0.7478 0.9946 0.024 Uiso 1 1 calc R
H18B H 0.1655 0.7782 1.0773 0.024 Uiso 1 1 calc R
C19 C 0.14853(11) 0.2877(3) 0.91847(14) 0.0202(6) Uani 1 1 d .
H19A H 0.1207 0.3445 0.9200 0.024 Uiso 1 1 calc R
H19B H 0.1326 0.2098 0.9140 0.024 Uiso 1 1 calc R
C20 C 0.17006(11) 0.3122(2) 0.85359(15) 0.0178(6) Uani 1 1 d .
C21 C 0.13941(12) 0.2848(2) 0.78474(16) 0.0224(7) Uani 1 1 d .
H21 H 0.1053 0.2525 0.7784 0.027 Uiso 1 1 calc R
C22 C 0.15978(12) 0.3056(3) 0.72565(16) 0.0260(7) Uani 1 1 d .
H22 H 0.1393 0.2911 0.6788 0.031 Uiso 1 1 calc R
C23 C 0.21152(12) 0.3486(2) 0.73818(16) 0.0231(7) Uani 1 1 d .
H23 H 0.2270 0.3610 0.6998 0.028 Uiso 1 1 calc R
C24 C 0.23968(11) 0.3726(2) 0.80764(16) 0.0211(7) Uani 1 1 d .
H24 H 0.2749 0.3984 0.8152 0.025 Uiso 1 1 calc R
C25 C 0.35016(11) 0.3273(3) 1.09607(15) 0.0241(7) Uani 1 1 d .
H25A H 0.3747 0.3865 1.0866 0.029 Uiso 1 1 calc R
H25B H 0.3704 0.2556 1.1109 0.029 Uiso 1 1 calc R
C26 C 0.32690(12) 0.3687(3) 1.15597(16) 0.0236(7) Uani 1 1 d .
C27 C 0.35503(13) 0.3550(3) 1.22746(17) 0.0306(8) Uani 1 1 d .
H27 H 0.3896 0.3239 1.2387 0.037 Uiso 1 1 calc R
C28 C 0.33204(14) 0.3875(3) 1.28196(17) 0.0352(8) Uani 1 1 d .
H28 H 0.3509 0.3812 1.3304 0.042 Uiso 1 1 calc R
C29 C 0.28022(13) 0.4296(3) 1.26287(16) 0.0287(8) Uani 1 1 d .
H29 H 0.2630 0.4501 1.2984 0.034 Uiso 1 1 calc R
C30 C 0.25435(12) 0.4410(2) 1.19102(16) 0.0232(7) Uani 1 1 d .
H30 H 0.2191 0.4682 1.1792 0.028 Uiso 1 1 calc R
C31 C 0.23376(11) 0.6508(2) 0.83909(15) 0.0194(6) Uani 1 1 d .
H31A H 0.2538 0.5897 0.8220 0.023 Uiso 1 1 calc R
H31B H 0.2339 0.7205 0.8097 0.023 Uiso 1 1 calc R
C32 C 0.17697(11) 0.6104(2) 0.82999(16) 0.0190(6) Uani 1 1 d .
C33 C 0.14200(12) 0.6094(3) 0.76204(16) 0.0246(7) Uani 1 1 d .
H33 H 0.1537 0.6315 0.7217 0.030 Uiso 1 1 calc R
C34 C 0.08930(12) 0.5752(3) 0.75435(17) 0.0283(8) Uani 1 1 d .
H34 H 0.0655 0.5695 0.7088 0.034 Uiso 1 1 calc R
C35 C 0.07296(11) 0.5497(3) 0.81631(16) 0.0250(7) Uani 1 1 d .
H35 H 0.0373 0.5312 0.8135 0.030 Uiso 1 1 calc R
C36 C 0.11023(11) 0.5523(2) 0.88188(16) 0.0209(7) Uani 1 1 d .
H36 H 0.0985 0.5359 0.9231 0.025 Uiso 1 1 calc R
C37 C 0.25602(11) 0.7048(2) 1.12809(15) 0.0208(7) Uani 1 1 d .
H37A H 0.2383 0.6507 1.1538 0.025 Uiso 1 1 calc R
H37B H 0.2532 0.7834 1.1468 0.025 Uiso 1 1 calc R
C38 C 0.31454(12) 0.6716(2) 1.14197(16) 0.0216(7) Uani 1 1 d .
C39 C 0.34989(13) 0.6998(3) 1.20720(17) 0.0332(8) Uani 1 1 d .
H39 H 0.3375 0.7362 1.2434 0.040 Uiso 1 1 calc R
C40 C 0.40313(14) 0.6740(3) 1.21846(19) 0.0439(10) Uani 1 1 d .
H40 H 0.4271 0.6887 1.2630 0.053 Uiso 1 1 calc R
C41 C 0.42051(13) 0.6254(3) 1.16187(18) 0.0373(9) Uani 1 1 d .
H41 H 0.4567 0.6101 1.1668 0.045 Uiso 1 1 calc R
C42 C 0.38314(12) 0.6005(3) 1.09862(17) 0.0278(7) Uani 1 1 d .
H42 H 0.3953 0.5695 1.0605 0.033 Uiso 1 1 calc R
N1 N 0.16491(9) 0.50459(19) 1.04698(12) 0.0152(5) Uani 1 1 d .
N1N N 0.00049(11) 0.1881(2) 1.10773(14) 0.0267(6) Uani 1 1 d .
N1S N 0.16995(12) 0.5902(3) 1.25732(17) 0.0489(9) Uani 1 1 d .
N2 N 0.19150(9) 0.29475(19) 0.98632(12) 0.0164(5) Uani 1 1 d .
N2N N 0.11793(9) -0.0153(2) 1.06178(13) 0.0166(5) Uani 1 1 d .
N2S N 0.31804(13) 1.0000(3) 1.2115(2) 0.0604(10) Uani 1 1 d .
N3 N 0.30778(9) 0.30483(19) 1.02925(12) 0.0184(5) Uani 1 1 d .
N3N N 0.01621(9) 0.1878(2) 0.89752(14) 0.0229(6) Uani 1 1 d .
N4 N 0.32841(9) 0.4885(2) 0.94307(13) 0.0173(5) Uani 1 1 d .
N4N N 0.50428(11) 0.7925(2) 0.90600(14) 0.0276(6) Uani 1 1 d .
N5 N 0.26043(9) 0.67829(19) 0.91548(12) 0.0170(5) Uani 1 1 d .
N5N N 0.38032(9) 0.9824(2) 0.97149(14) 0.0210(6) Uani 1 1 d .
N6 N 0.22852(9) 0.70186(19) 1.05004(12) 0.0173(5) Uani 1 1 d .
N6N N 0.51351(10) 0.8445(2) 1.12812(16) 0.0299(7) Uani 1 1 d .
N7 N 0.21946(9) 0.3611(2) 0.86609(13) 0.0185(5) Uani 1 1 d .
N8 N 0.27673(10) 0.4152(2) 1.13644(13) 0.0219(6) Uani 1 1 d .
N9 N 0.16248(9) 0.57698(19) 0.89076(12) 0.0174(5) Uani 1 1 d .
N10 N 0.33014(9) 0.6177(2) 1.08785(13) 0.0217(6) Uani 1 1 d .
O1N O -0.04351(8) 0.15457(17) 1.06471(11) 0.0245(5) Uani 1 1 d .
O2N O 0.04253(8) 0.13159(17) 1.10405(10) 0.0213(5) Uani 1 1 d .
O3N O 0.00272(9) 0.2689(2) 1.15064(13) 0.0460(7) Uani 1 1 d .
O4N O 0.08667(7) -0.08292(16) 1.08407(10) 0.0196(4) Uani 1 1 d .
O5N O 0.09768(7) 0.04670(17) 1.00638(10) 0.0199(5) Uani 1 1 d .
O6N O 0.16640(7) -0.00999(16) 1.09211(11) 0.0222(5) Uani 1 1 d .
O7N O 0.01196(8) 0.21192(17) 0.96084(11) 0.0224(5) Uani 1 1 d .
O8N O 0.01623(8) 0.07944(17) 0.88151(10) 0.0223(5) Uani 1 1 d .
O9N O 0.02033(8) 0.26521(19) 0.85424(12) 0.0344(6) Uani 1 1 d .
O10N O 0.46025(8) 0.83211(18) 0.91448(11) 0.0260(5) Uani 1 1 d .
O11N O 0.54659(8) 0.84700(18) 0.93976(11) 0.0252(5) Uani 1 1 d .
O12N O 0.50602(9) 0.7069(2) 0.86711(13) 0.0394(6) Uani 1 1 d .
O13N O 0.40800(8) 0.92323(18) 1.02311(11) 0.0284(5) Uani 1 1 d .
O14N O 0.40502(8) 1.04213(18) 0.93444(11) 0.0243(5) Uani 1 1 d .
O15N O 0.33058(8) 0.98408(17) 0.95698(12) 0.0287(5) Uani 1 1 d .
O16N O 0.50611(8) 0.80529(18) 1.06422(12) 0.0288(5) Uani 1 1 d .
O17N O 0.51083(8) 0.9555(2) 1.13433(11) 0.0298(5) Uani 1 1 d .
O18N O 0.52307(9) 0.7795(2) 1.18130(12) 0.0431(7) Uani 1 1 d .
Tb1 Tb 0.246989(5) 0.495029(11) 0.995919(6) 0.01271(4) Uani 1 1 d .
Tb2 Tb 0.0000 0.0000 1.0000 0.01400(5) Uani 1 2 d S
Tb3 Tb 0.5000 1.0000 1.0000 0.01740(5) Uani 1 2 d S

loop_
_atom_site_aniso_label
_atom_site_aniso_U_11
_atom_site_aniso_U_22
_atom_site_aniso_U_33
_atom_site_aniso_U_23
_atom_site_aniso_U_13
_atom_site_aniso_U_12
C1 0.0154(14) 0.0172(15) 0.0156(15) -0.0021(12) 0.0032(12) 0.0012(12)
C1S 0.036(2) 0.038(2) 0.032(2) -0.0097(16) 0.0107(17) -0.0004(17)
C2 0.0186(15) 0.0191(16) 0.0269(17) -0.0028(13) 0.0095(14) 0.0020(13)
C2S 0.032(2) 0.112(4) 0.047(3) 0.013(3) 0.018(2) 0.002(2)
C3 0.0194(15) 0.0337(19) 0.0288(17) -0.0026(15) 0.0134(14) -0.0014(14)
C3S 0.048(2) 0.044(2) 0.036(2) 0.0064(17) 0.0159(18) 0.0139(19)
C4 0.0196(16) 0.0221(16) 0.0262(17) -0.0001(13) 0.0084(14) -0.0068(13)
C4S 0.042(2) 0.069(3) 0.055(3) 0.009(2) 0.028(2) 0.011(2)
C5 0.0194(15) 0.0192(16) 0.0151(15) 0.0004(12) 0.0037(13) -0.0024(12)
C6 0.0247(16) 0.0158(15) 0.0191(16) 0.0026(12) 0.0111(13) -0.0034(12)
C7 0.0265(16) 0.0136(15) 0.0214(16) -0.0025(12) 0.0081(14) 0.0002(13)
C8 0.0277(17) 0.0168(16) 0.0226(17) 0.0027(13) 0.0070(14) 0.0057(13)
C9 0.0213(16) 0.0242(17) 0.0235(17) -0.0019(13) 0.0082(14) 0.0056(13)
C10 0.0149(15) 0.0233(17) 0.0197(16) -0.0045(13) 0.0015(13) 0.0003(13)
C11 0.0193(16) 0.0303(19) 0.035(2) -0.0007(15) 0.0136(15) 0.0082(14)
C12 0.0177(15) 0.044(2) 0.039(2) -0.0045(17) 0.0153(15) 0.0028(15)
C13 0.0209(16) 0.0306(18) 0.0329(19) -0.0028(15) 0.0137(15) -0.0055(14)
C14 0.0155(15) 0.0247(17) 0.0220(17) -0.0025(13) 0.0061(13) -0.0046(13)
C15 0.0175(15) 0.0206(16) 0.0254(17) 0.0004(13) 0.0093(13) -0.0032(12)
C16 0.0218(16) 0.0161(15) 0.0254(17) 0.0005(13) 0.0087(13) -0.0003(12)
C17 0.0211(16) 0.0178(15) 0.0260(17) -0.0006(13) 0.0092(14) -0.0003(12)
C18 0.0186(15) 0.0186(16) 0.0242(17) -0.0030(13) 0.0064(13) -0.0003(13)
C19 0.0193(15) 0.0212(16) 0.0207(16) -0.0021(13) 0.0061(13) -0.0017(12)
C20 0.0202(15) 0.0163(15) 0.0164(15) -0.0015(12) 0.0036(13) 0.0025(12)
C21 0.0213(16) 0.0219(16) 0.0239(17) -0.0042(14) 0.0058(14) -0.0003(13)
C22 0.0283(17) 0.0305(18) 0.0172(16) -0.0084(14) 0.0024(14) 0.0032(14)
C23 0.0267(17) 0.0243(17) 0.0198(16) -0.0009(13) 0.0088(14) 0.0053(14)
C24 0.0203(15) 0.0201(16) 0.0238(17) -0.0005(13) 0.0073(14) 0.0022(12)
C25 0.0197(16) 0.0255(17) 0.0247(17) -0.0014(14) 0.0013(14) 0.0067(13)
C26 0.0236(16) 0.0197(16) 0.0252(18) -0.0039(13) 0.0019(14) 0.0024(13)
C27 0.0273(18) 0.036(2) 0.0231(17) -0.0014(15) -0.0026(15) 0.0060(15)
C28 0.044(2) 0.039(2) 0.0187(17) -0.0007(15) -0.0010(16) 0.0022(17)
C29 0.039(2) 0.0268(18) 0.0212(17) -0.0042(14) 0.0101(15) -0.0033(15)
C30 0.0267(17) 0.0191(16) 0.0252(17) -0.0044(13) 0.0095(14) -0.0014(13)
C31 0.0208(15) 0.0171(15) 0.0210(16) 0.0031(12) 0.0066(13) 0.0007(12)
C32 0.0220(16) 0.0126(15) 0.0227(16) 0.0015(12) 0.0060(13) 0.0046(12)
C33 0.0258(16) 0.0258(18) 0.0222(17) 0.0027(13) 0.0057(14) 0.0047(14)
C34 0.0270(17) 0.0310(18) 0.0226(17) -0.0001(14) -0.0013(14) 0.0077(14)
C35 0.0147(15) 0.0306(18) 0.0269(18) -0.0027(14) 0.0005(13) 0.0044(13)
C36 0.0159(15) 0.0243(16) 0.0232(17) -0.0022(13) 0.0062(13) 0.0006(12)
C37 0.0264(16) 0.0156(15) 0.0220(16) -0.0055(13) 0.0092(14) 0.0009(13)
C38 0.0217(16) 0.0195(16) 0.0218(16) -0.0024(13) 0.0026(14) -0.0049(13)
C39 0.0316(19) 0.039(2) 0.0257(18) -0.0105(16) 0.0024(15) -0.0022(16)
C40 0.032(2) 0.054(2) 0.037(2) -0.0165(19) -0.0073(17) -0.0055(18)
C41 0.0192(17) 0.047(2) 0.041(2) -0.0093(18) -0.0012(16) -0.0009(15)
C42 0.0185(16) 0.0317(19) 0.0333(19) -0.0031(15) 0.0064(15) -0.0005(14)
N1 0.0146(11) 0.0148(13) 0.0160(12) 0.0002(10) 0.0033(10) 0.0012(10)
N1N 0.0293(16) 0.0253(15) 0.0295(16) -0.0035(12) 0.0149(13) -0.0033(12)
N1S 0.0330(18) 0.055(2) 0.062(2) -0.0241(17) 0.0176(17) -0.0028(16)
N2 0.0191(12) 0.0150(12) 0.0158(12) -0.0011(10) 0.0055(10) -0.0001(10)
N2N 0.0154(12) 0.0137(12) 0.0224(13) -0.0051(11) 0.0077(10) 0.0007(10)
N2S 0.044(2) 0.072(3) 0.072(3) -0.0033(19) 0.0283(19) 0.0138(19)
N3 0.0200(13) 0.0188(13) 0.0164(13) -0.0013(10) 0.0044(11) 0.0039(10)
N3N 0.0126(13) 0.0278(15) 0.0266(15) 0.0038(12) 0.0022(11) -0.0011(11)
N4 0.0134(11) 0.0180(13) 0.0206(13) -0.0045(10) 0.0046(10) 0.0013(10)
N4N 0.0273(15) 0.0266(15) 0.0290(16) -0.0020(13) 0.0075(13) 0.0011(13)
N5 0.0164(12) 0.0161(13) 0.0187(13) -0.0001(10) 0.0051(11) -0.0015(10)
N5N 0.0177(12) 0.0180(13) 0.0273(14) -0.0065(11) 0.0057(11) 0.0016(11)
N6 0.0171(12) 0.0152(12) 0.0212(13) -0.0011(10) 0.0074(11) 0.0000(10)
N6N 0.0167(14) 0.0353(17) 0.0368(18) 0.0101(14) 0.0052(13) -0.0009(12)
N7 0.0211(13) 0.0170(13) 0.0180(13) 0.0004(10) 0.0061(11) 0.0008(10)
N8 0.0246(14) 0.0223(14) 0.0180(13) -0.0016(11) 0.0037(11) 0.0026(11)
N9 0.0153(12) 0.0177(13) 0.0184(13) 0.0002(10) 0.0024(10) 0.0020(10)
N10 0.0183(13) 0.0229(14) 0.0234(14) -0.0040(11) 0.0042(11) -0.0005(11)
O1N 0.0170(11) 0.0248(12) 0.0323(13) -0.0048(10) 0.0075(10) -0.0004(9)
O2N 0.0191(11) 0.0210(11) 0.0254(12) -0.0024(9) 0.0087(9) 0.0022(9)
O3N 0.0444(15) 0.0426(15) 0.0591(18) -0.0336(13) 0.0280(14) -0.0092(12)
O4N 0.0197(11) 0.0161(10) 0.0241(11) 0.0034(9) 0.0076(9) -0.0012(9)
O5N 0.0185(11) 0.0198(11) 0.0207(11) 0.0008(9) 0.0035(9) -0.0005(9)
O6N 0.0110(9) 0.0229(11) 0.0306(12) -0.0031(9) 0.0016(9) 0.0009(9)
O7N 0.0231(11) 0.0215(11) 0.0235(12) -0.0010(9) 0.0075(10) 0.0013(9)
O8N 0.0217(11) 0.0236(12) 0.0221(11) -0.0029(9) 0.0064(9) 0.0003(9)
O9N 0.0306(13) 0.0360(14) 0.0355(14) 0.0194(11) 0.0066(11) -0.0058(11)
O10N 0.0168(11) 0.0305(12) 0.0321(13) -0.0044(10) 0.0085(10) 0.0010(9)
O11N 0.0172(11) 0.0275(12) 0.0299(13) -0.0056(10) 0.0041(10) 0.0002(9)
O12N 0.0378(14) 0.0383(14) 0.0456(15) -0.0205(12) 0.0171(12) -0.0025(12)
O13N 0.0311(13) 0.0249(12) 0.0287(13) 0.0060(10) 0.0065(10) 0.0045(10)
O14N 0.0180(11) 0.0316(12) 0.0249(12) 0.0042(10) 0.0084(9) 0.0030(9)
O15N 0.0125(10) 0.0269(12) 0.0469(14) -0.0065(10) 0.0077(10) -0.0016(9)
O16N 0.0253(12) 0.0298(13) 0.0325(14) 0.0043(10) 0.0097(11) 0.0042(10)
O17N 0.0282(12) 0.0355(14) 0.0277(13) 0.0028(10) 0.0107(10) -0.0011(10)
O18N 0.0336(14) 0.0537(16) 0.0371(14) 0.0275(13) 0.0001(12) -0.0074(12)
Tb1 0.01084(7) 0.01264(8) 0.01497(8) -0.00055(6) 0.00391(6) 0.00090(6)
Tb2 0.01242(9) 0.01382(11) 0.01587(10) -0.00045(8) 0.00382(8) 0.00027(8)
Tb3 0.01295(10) 0.01984(12) 0.01912(11) 0.00066(9) 0.00358(8) 0.00377(8)

loop_
_atom_type_symbol
_atom_type_description
_atom_type_scat_dispersion_real
_atom_type_scat_dispersion_imag
_atom_type_scat_source
C C 0.0033 0.0016 'International Tables Vol C Tables 4.2.6.8 and 6.1.1.4'
H H 0.0000 0.0000 'International Tables Vol C Tables 4.2.6.8 and 6.1.1.4'
N N 0.0061 0.0033 'International Tables Vol C Tables 4.2.6.8 and 6.1.1.4'
O O 0.0106 0.0060 'International Tables Vol C Tables 4.2.6.8 and 6.1.1.4'
Tb Tb -0.1723 4.1537 'International Tables Vol C Tables 4.2.6.8 and 6.1.1.4'
B B 0.0013 0.0007 'International Tables Vol C Tables 4.2.6.8 and 6.1.1.4'

loop_
_geom_angle_atom_site_label_1
_geom_angle_atom_site_label_2
_geom_angle_atom_site_label_3
_geom_angle
_geom_angle_site_symmetry_1
_geom_angle_site_symmetry_3
N1 C1 C2 122.1(3) . .
N1 C1 C18 118.4(2) . .
C2 C1 C18 119.4(3) . .
N1S C1S C2S 179.1(4) . .
C3 C2 C1 119.2(3) . .
C3 C2 H2 120.4 . .
C1 C2 H2 120.4 . .
C1S C2S H2S1 109.5 . .
C1S C2S H2S2 109.5 . .
H2S1 C2S H2S2 109.5 . .
C1S C2S H2S3 109.5 . .
H2S1 C2S H2S3 109.5 . .
H2S2 C2S H2S3 109.5 . .
C2 C3 C4 119.3(3) . .
C2 C3 H3 120.3 . .
C4 C3 H3 120.3 . .
N2S C3S C4S 179.5(5) . .
C3 C4 C5 119.0(3) . .
C3 C4 H4 120.5 . .
C5 C4 H4 120.5 . .
C3S C4S H4S1 109.5 . .
C3S C4S H4S2 109.5 . .
H4S1 C4S H4S2 109.5 . .
C3S C4S H4S3 109.5 . .
H4S1 C4S H4S3 109.5 . .
H4S2 C4S H4S3 109.5 . .
N1 C5 C4 122.2(3) . .
N1 C5 C6 116.6(2) . .
C4 C5 C6 121.2(3) . .
N2 C6 C5 111.5(2) . .
N2 C6 H6A 109.3 . .
C5 C6 H6A 109.3 . .
N2 C6 H6B 109.3 . .
C5 C6 H6B 109.3 . .
H6A C6 H6B 108.0 . .
N2 C7 C8 111.9(2) . .
N2 C7 H7A 109.2 . .
C8 C7 H7A 109.2 . .
N2 C7 H7B 109.2 . .
C8 C7 H7B 109.2 . .
H7A C7 H7B 107.9 . .
N3 C8 C7 111.7(2) . .
N3 C8 H8A 109.3 . .
C7 C8 H8A 109.3 . .
N3 C8 H8B 109.3 . .
C7 C8 H8B 109.3 . .
H8A C8 H8B 108.0 . .
N3 C9 C10 111.3(2) . .
N3 C9 H9A 109.4 . .
C10 C9 H9A 109.4 . .
N3 C9 H9B 109.4 . .
C10 C9 H9B 109.4 . .
H9A C9 H9B 108.0 . .
N4 C10 C11 122.5(3) . .
N4 C10 C9 116.9(3) . .
C11 C10 C9 120.6(3) . .
C12 C11 C10 118.7(3) . .
C12 C11 H11 120.7 . .
C10 C11 H11 120.7 . .
C11 C12 C13 120.0(3) . .
C11 C12 H12 120.0 . .
C13 C12 H12 120.0 . .
C12 C13 C14 118.3(3) . .
C12 C13 H13 120.8 . .
C14 C13 H13 120.8 . .
N4 C14 C13 122.8(3) . .
N4 C14 C15 117.2(2) . .
C13 C14 C15 119.9(3) . .
N5 C15 C14 112.0(2) . .
N5 C15 H15A 109.2 . .
C14 C15 H15A 109.2 . .
N5 C15 H15B 109.2 . .
C14 C15 H15B 109.2 . .
H15A C15 H15B 107.9 . .
N5 C16 C17 110.9(2) . .
N5 C16 H16A 109.5 . .
C17 C16 H16A 109.5 . .
N5 C16 H16B 109.5 . .
C17 C16 H16B 109.5 . .
H16A C16 H16B 108.0 . .
N6 C17 C16 110.8(2) . .
N6 C17 H17A 109.5 . .
C16 C17 H17A 109.5 . .
N6 C17 H17B 109.5 . .
C16 C17 H17B 109.5 . .
H17A C17 H17B 108.1 . .
N6 C18 C1 113.2(2) . .
N6 C18 H18A 108.9 . .
C1 C18 H18A 108.9 . .
N6 C18 H18B 108.9 . .
C1 C18 H18B 108.9 . .
H18A C18 H18B 107.8 . .
N2 C19 C20 111.1(2) . .
N2 C19 H19A 109.4 . .
C20 C19 H19A 109.4 . .
N2 C19 H19B 109.4 . .
C20 C19 H19B 109.4 . .
H19A C19 H19B 108.0 . .
N7 C20 C21 122.9(3) . .
N7 C20 C19 117.3(2) . .
C21 C20 C19 119.9(3) . .
C22 C21 C20 119.5(3) . .
C22 C21 H21 120.2 . .
C20 C21 H21 120.2 . .
C21 C22 C23 118.1(3) . .
C21 C22 H22 121.0 . .
C23 C22 H22 121.0 . .
C24 C23 C22 119.2(3) . .
C24 C23 H23 120.4 . .
C22 C23 H23 120.4 . .
N7 C24 C23 124.1(3) . .
N7 C24 H24 118.0 . .
C23 C24 H24 118.0 . .
N3 C25 C26 111.3(2) . .
N3 C25 H25A 109.4 . .
C26 C25 H25A 109.4 . .
N3 C25 H25B 109.4 . .
C26 C25 H25B 109.4 . .
H25A C25 H25B 108.0 . .
N8 C26 C27 122.5(3) . .
N8 C26 C25 116.9(3) . .
C27 C26 C25 120.6(3) . .
C28 C27 C26 120.0(3) . .
C28 C27 H27 120.0 . .
C26 C27 H27 120.0 . .
C27 C28 C29 118.0(3) . .
C27 C28 H28 121.0 . .
C29 C28 H28 121.0 . .
C30 C29 C28 119.3(3) . .
C30 C29 H29 120.4 . .
C28 C29 H29 120.4 . .
N8 C30 C29 124.0(3) . .
N8 C30 H30 118.0 . .
C29 C30 H30 118.0 . .
N5 C31 C32 111.9(2) . .
N5 C31 H31A 109.2 . .
C32 C31 H31A 109.2 . .
N5 C31 H31B 109.2 . .
C32 C31 H31B 109.2 . .
H31A C31 H31B 107.9 . .
N9 C32 C33 123.0(3) . .
N9 C32 C31 117.3(2) . .
C33 C32 C31 119.7(3) . .
C32 C33 C34 119.4(3) . .
C32 C33 H33 120.3 . .
C34 C33 H33 120.3 . .
C33 C34 C35 118.2(3) . .
C33 C34 H34 120.9 . .
C35 C34 H34 120.9 . .
C36 C35 C34 118.8(3) . .
C36 C35 H35 120.6 . .
C34 C35 H35 120.6 . .
N9 C36 C35 124.5(3) . .
N9 C36 H36 117.8 . .
C35 C36 H36 117.8 . .
N6 C37 C38 111.8(2) . .
N6 C37 H37A 109.3 . .
C38 C37 H37A 109.3 . .
N6 C37 H37B 109.3 . .
C38 C37 H37B 109.3 . .
H37A C37 H37B 107.9 . .
N10 C38 C39 122.7(3) . .
N10 C38 C37 117.3(2) . .
C39 C38 C37 120.0(3) . .
C40 C39 C38 119.9(3) . .
C40 C39 H39 120.1 . .
C38 C39 H39 120.1 . .
C39 C40 C41 118.3(3) . .
C39 C40 H40 120.8 . .
C41 C40 H40 120.8 . .
C42 C41 C40 118.4(3) . .
C42 C41 H41 120.8 . .
C40 C41 H41 120.8 . .
N10 C42 C41 124.3(3) . .
N10 C42 H42 117.8 . .
C41 C42 H42 117.8 . .
C1 N1 C5 118.2(2) . .
C1 N1 Tb1 120.74(18) . .
C5 N1 Tb1 120.21(18) . .
O3N N1N O1N 122.5(3) . .
O3N N1N O2N 121.3(3) . .
O1N N1N O2N 116.2(2) . .
C19 N2 C6 107.5(2) . .
C19 N2 C7 106.4(2) . .
C6 N2 C7 109.0(2) . .
C19 N2 Tb1 112.04(16) . .
C6 N2 Tb1 107.96(15) . .
C7 N2 Tb1 113.79(16) . .
O6N N2N O4N 121.8(2) . .
O6N N2N O5N 121.0(2) . .
O4N N2N O5N 117.2(2) . .
C25 N3 C9 108.6(2) . .
C25 N3 C8 106.7(2) . .
C9 N3 C8 108.8(2) . .
C25 N3 Tb1 109.19(16) . .
C9 N3 Tb1 109.23(16) . .
C8 N3 Tb1 114.15(16) . .
O9N N3N O8N 121.8(3) . .
O9N N3N O7N 121.9(3) . .
O8N N3N O7N 116.3(2) . .
C14 N4 C10 117.7(2) . .
C14 N4 Tb1 121.62(18) . .
C10 N4 Tb1 120.29(19) . .
O12N N4N O10N 121.9(3) . .
O12N N4N O11N 122.0(3) . .
O10N N4N O11N 116.1(2) . .
C31 N5 C15 108.4(2) . .
C31 N5 C16 107.6(2) . .
C15 N5 C16 108.9(2) . .
C31 N5 Tb1 107.95(16) . .
C15 N5 Tb1 110.71(16) . .
C16 N5 Tb1 113.16(16) . .
O15N N5N O13N 122.1(3) . .
O15N N5N O14N 120.4(2) . .
O13N N5N O14N 117.5(2) . .
C37 N6 C18 107.6(2) . .
C37 N6 C17 107.2(2) . .
C18 N6 C17 108.3(2) . .
C37 N6 Tb1 108.94(15) . .
C18 N6 Tb1 110.84(16) . .
C17 N6 Tb1 113.74(16) . .
O18N N6N O16N 122.3(3) . .
O18N N6N O17N 121.6(3) . .
O16N N6N O17N 116.1(3) . .
C24 N7 C20 115.9(2) . .
C24 N7 Tb1 127.26(18) . .
C20 N7 Tb1 112.85(18) . .
C30 N8 C26 116.0(3) . .
C30 N8 Tb1 128.05(19) . .
C26 N8 Tb1 113.88(19) . .
C36 N9 C32 115.8(2) . .
C36 N9 Tb1 127.55(19) . .
C32 N9 Tb1 112.47(17) . .
C38 N10 C42 116.1(3) . .
C38 N10 Tb1 112.33(18) . .
C42 N10 Tb1 127.9(2) . .
N1N O1N Tb2 95.07(16) . .
N1N O2N Tb2 97.93(16) . .
N2N O4N Tb2 95.39(14) . .
N2N O5N Tb2 96.65(15) . .
N3N O7N Tb2 96.97(16) . .
N3N O8N Tb2 96.81(16) . .
N4N O10N Tb3 96.92(16) . .
N4N O11N Tb3 96.81(16) . .
N5N O13N Tb3 92.64(16) . .
N5N O14N Tb3 100.72(15) . .
N6N O16N Tb3 97.80(17) . .
N6N O17N Tb3 95.57(17) . .
N1 Tb1 N4 178.92(7) . .
N1 Tb1 N3 116.15(7) . .
N4 Tb1 N3 64.88(7) . .
N1 Tb1 N6 64.21(7) . .
N4 Tb1 N6 115.25(7) . .
N3 Tb1 N6 141.36(7) . .
N1 Tb1 N5 115.50(7) . .
N4 Tb1 N5 63.46(7) . .
N3 Tb1 N5 128.34(7) . .
N6 Tb1 N5 66.15(7) . .
N1 Tb1 N2 65.16(7) . .
N4 Tb1 N2 115.37(7) . .
N3 Tb1 N2 66.10(7) . .
N6 Tb1 N2 129.36(7) . .
N5 Tb1 N2 140.68(7) . .
N1 Tb1 N9 71.43(7) . .
N4 Tb1 N9 107.59(7) . .
N3 Tb1 N9 140.25(7) . .
N6 Tb1 N9 78.20(7) . .
N5 Tb1 N9 60.29(7) . .
N2 Tb1 N9 85.82(7) . .
N1 Tb1 N8 72.08(7) . .
N4 Tb1 N8 108.90(7) . .
N3 Tb1 N8 59.75(7) . .
N6 Tb1 N8 86.84(7) . .
N5 Tb1 N8 140.91(7) . .
N2 Tb1 N8 78.28(7) . .
N9 Tb1 N8 143.50(7) . .
N1 Tb1 N10 108.61(7) . .
N4 Tb1 N10 71.60(7) . .
N3 Tb1 N10 86.78(7) . .
N6 Tb1 N10 59.74(7) . .
N5 Tb1 N10 77.23(7) . .
N2 Tb1 N10 141.78(7) . .
N9 Tb1 N10 129.67(7) . .
N8 Tb1 N10 64.54(7) . .
N1 Tb1 N7 108.06(7) . .
N4 Tb1 N7 71.73(7) . .
N3 Tb1 N7 76.91(7) . .
N6 Tb1 N7 141.55(7) . .
N5 Tb1 N7 87.45(7) . .
N2 Tb1 N7 58.22(7) . .
N9 Tb1 N7 64.19(7) . .
N8 Tb1 N7 128.37(7) . .
N10 Tb1 N7 143.32(7) . .
O2N Tb2 O2N 180.0 3_557 .
O2N Tb2 O5N 67.07(6) 3_557 3_557
O2N Tb2 O5N 112.93(6) . 3_557
O2N Tb2 O5N 112.93(6) 3_557 .
O2N Tb2 O5N 67.07(6) . .
O5N Tb2 O5N 180.0 3_557 .
O2N Tb2 O7N 112.96(6) 3_557 .
O2N Tb2 O7N 67.04(6) . .
O5N Tb2 O7N 111.90(6) 3_557 .
O5N Tb2 O7N 68.10(6) . .
O2N Tb2 O7N 67.04(6) 3_557 3_557
O2N Tb2 O7N 112.96(6) . 3_557
O5N Tb2 O7N 68.10(6) 3_557 3_557
O5N Tb2 O7N 111.90(6) . 3_557
O7N Tb2 O7N 180.00(3) . 3_557
O2N Tb2 O1N 129.38(6) 3_557 .
O2N Tb2 O1N 50.62(6) . .
O5N Tb2 O1N 67.47(6) 3_557 .
O5N Tb2 O1N 112.53(6) . .
O7N Tb2 O1N 66.25(6) . .
O7N Tb2 O1N 113.75(6) 3_557 .
O2N Tb2 O1N 50.62(6) 3_557 3_557
O2N Tb2 O1N 129.38(6) . 3_557
O5N Tb2 O1N 112.53(6) 3_557 3_557
O5N Tb2 O1N 67.47(6) . 3_557
O7N Tb2 O1N 113.75(6) . 3_557
O7N Tb2 O1N 66.25(6) 3_557 3_557
O1N Tb2 O1N 180.0 . 3_557
O2N Tb2 O8N 69.35(6) 3_557 .
O2N Tb2 O8N 110.65(6) . .
O5N Tb2 O8N 114.38(6) 3_557 .
O5N Tb2 O8N 65.62(6) . .
O7N Tb2 O8N 49.75(6) . .
O7N Tb2 O8N 130.25(6) 3_557 .
O1N Tb2 O8N 111.94(6) . .
O1N Tb2 O8N 68.06(6) 3_557 .
O2N Tb2 O8N 110.65(6) 3_557 3_557
O2N Tb2 O8N 69.35(6) . 3_557
O5N Tb2 O8N 65.62(6) 3_557 3_557
O5N Tb2 O8N 114.38(6) . 3_557
O7N Tb2 O8N 130.25(6) . 3_557
O7N Tb2 O8N 49.75(6) 3_557 3_557
O1N Tb2 O8N 68.06(6) . 3_557
O1N Tb2 O8N 111.94(6) 3_557 3_557
O8N Tb2 O8N 180.0 . 3_557
O2N Tb2 O4N 65.74(6) 3_557 3_557
O2N Tb2 O4N 114.26(6) . 3_557
O5N Tb2 O4N 49.91(6) 3_557 3_557
O5N Tb2 O4N 130.09(6) . 3_557
O7N Tb2 O4N 67.92(6) . 3_557
O7N Tb2 O4N 112.08(6) 3_557 3_557
O1N Tb2 O4N 68.49(6) . 3_557
O1N Tb2 O4N 111.51(6) 3_557 3_557
O8N Tb2 O4N 68.43(6) . 3_557
O8N Tb2 O4N 111.57(6) 3_557 3_557
O2N Tb2 O4N 114.26(6) 3_557 .
O2N Tb2 O4N 65.74(6) . .
O5N Tb2 O4N 130.09(6) 3_557 .
O5N Tb2 O4N 49.91(6) . .
O7N Tb2 O4N 112.08(6) . .
O7N Tb2 O4N 67.92(6) 3_557 .
O1N Tb2 O4N 111.51(6) . .
O1N Tb2 O4N 68.49(6) 3_557 .
O8N Tb2 O4N 111.57(6) . .
O8N Tb2 O4N 68.43(6) 3_557 .
O4N Tb2 O4N 180.000(1) 3_557 .
O14N Tb3 O14N 180.000(1) 3_677 .
O14N Tb3 O16N 110.17(7) 3_677 3_677
O14N Tb3 O16N 69.83(7) . 3_677
O14N Tb3 O16N 69.83(7) 3_677 .
O14N Tb3 O16N 110.17(7) . .
O16N Tb3 O16N 180.000(1) 3_677 .
O14N Tb3 O11N 114.80(7) 3_677 3_677
O14N Tb3 O11N 65.20(7) . 3_677
O16N Tb3 O11N 69.02(7) 3_677 3_677
O16N Tb3 O11N 110.98(7) . 3_677
O14N Tb3 O11N 65.20(7) 3_677 .
O14N Tb3 O11N 114.80(7) . .
O16N Tb3 O11N 110.98(7) 3_677 .
O16N Tb3 O11N 69.02(7) . .
O11N Tb3 O11N 180.000(1) 3_677 .
O14N Tb3 O10N 68.88(7) 3_677 3_677
O14N Tb3 O10N 111.12(7) . 3_677
O16N Tb3 O10N 67.62(7) 3_677 3_677
O16N Tb3 O10N 112.38(7) . 3_677
O11N Tb3 O10N 50.14(6) 3_677 3_677
O11N Tb3 O10N 129.86(6) . 3_677
O14N Tb3 O10N 111.12(7) 3_677 .
O14N Tb3 O10N 68.88(7) . .
O16N Tb3 O10N 112.38(7) 3_677 .
O16N Tb3 O10N 67.62(7) . .
O11N Tb3 O10N 129.86(6) 3_677 .
O11N Tb3 O10N 50.14(6) . .
O10N Tb3 O10N 180.000(1) 3_677 .
O14N Tb3 O17N 112.51(7) 3_677 3_677
O14N Tb3 O17N 67.49(7) . 3_677
O16N Tb3 O17N 50.22(7) 3_677 3_677
O16N Tb3 O17N 129.78(7) . 3_677
O11N Tb3 O17N 111.99(7) 3_677 3_677
O11N Tb3 O17N 68.01(7) . 3_677
O10N Tb3 O17N 114.68(7) 3_677 3_677
O10N Tb3 O17N 65.32(7) . 3_677
O14N Tb3 O17N 67.49(7) 3_677 .
O14N Tb3 O17N 112.51(7) . .
O16N Tb3 O17N 129.78(7) 3_677 .
O16N Tb3 O17N 50.22(7) . .
O11N Tb3 O17N 68.01(7) 3_677 .
O11N Tb3 O17N 111.99(7) . .
O10N Tb3 O17N 65.32(7) 3_677 .
O10N Tb3 O17N 114.68(7) . .
O17N Tb3 O17N 180.000(1) 3_677 .
O14N Tb3 O13N 49.14(6) 3_677 3_677
O14N Tb3 O13N 130.86(6) . 3_677
O16N Tb3 O13N 65.12(6) 3_677 3_677
O16N Tb3 O13N 114.88(6) . 3_677
O11N Tb3 O13N 113.14(6) 3_677 3_677
O11N Tb3 O13N 66.86(6) . 3_677
O10N Tb3 O13N 68.43(6) 3_677 3_677
O10N Tb3 O13N 111.57(6) . 3_677
O17N Tb3 O13N 69.12(6) 3_677 3_677
O17N Tb3 O13N 110.88(6) . 3_677
O14N Tb3 O13N 130.86(6) 3_677 .
O14N Tb3 O13N 49.14(6) . .
O16N Tb3 O13N 114.88(6) 3_677 .
O16N Tb3 O13N 65.12(6) . .
O11N Tb3 O13N 66.86(6) 3_677 .
O11N Tb3 O13N 113.14(6) . .
O10N Tb3 O13N 111.57(6) 3_677 .
O10N Tb3 O13N 68.43(6) . .
O17N Tb3 O13N 110.88(6) 3_677 .
O17N Tb3 O13N 69.12(6) . .
O13N Tb3 O13N 180.0 3_677 .

loop_
_geom_bond_atom_site_label_1
_geom_bond_atom_site_label_2
_geom_bond_distance
_geom_bond_site_symmetry_2
C1 N1 1.347(3) .
C1 C2 1.389(4) .
C1 C18 1.490(4) .
C1S N1S 1.121(4) .
C1S C2S 1.448(4) .
C2 C3 1.372(4) .
C2 H2 0.9300 .
C2S H2S1 0.9600 .
C2S H2S2 0.9600 .
C2S H2S3 0.9600 .
C3 C4 1.381(4) .
C3 H3 0.9300 .
C3S N2S 1.135(4) .
C3S C4S 1.462(5) .
C4 C5 1.384(4) .
C4 H4 0.9300 .
C4S H4S1 0.9600 .
C4S H4S2 0.9600 .
C4S H4S3 0.9600 .
C5 N1 1.351(3) .
C5 C6 1.492(4) .
C6 N2 1.491(3) .
C6 H6A 0.9700 .
C6 H6B 0.9700 .
C7 N2 1.493(3) .
C7 C8 1.497(4) .
C7 H7A 0.9700 .
C7 H7B 0.9700 .
C8 N3 1.488(3) .
C8 H8A 0.9700 .
C8 H8B 0.9700 .
C9 N3 1.489(3) .
C9 C10 1.495(4) .
C9 H9A 0.9700 .
C9 H9B 0.9700 .
C10 N4 1.353(3) .
C10 C11 1.381(4) .
C11 C12 1.374(4) .
C11 H11 0.9300 .
C12 C13 1.377(4) .
C12 H12 0.9300 .
C13 C14 1.388(4) .
C13 H13 0.9300 .
C14 N4 1.346(3) .
C14 C15 1.495(4) .
C15 N5 1.479(3) .
C15 H15A 0.9700 .
C15 H15B 0.9700 .
C16 N5 1.493(3) .
C16 C17 1.505(4) .
C16 H16A 0.9700 .
C16 H16B 0.9700 .
C17 N6 1.491(3) .
C17 H17A 0.9700 .
C17 H17B 0.9700 .
C18 N6 1.487(3) .
C18 H18A 0.9700 .
C18 H18B 0.9700 .
C19 N2 1.475(3) .
C19 C20 1.506(4) .
C19 H19A 0.9700 .
C19 H19B 0.9700 .
C20 N7 1.353(3) .
C20 C21 1.385(4) .
C21 C22 1.380(4) .
C21 H21 0.9300 .
C22 C23 1.382(4) .
C22 H22 0.9300 .
C23 C24 1.366(4) .
C23 H23 0.9300 .
C24 N7 1.353(3) .
C24 H24 0.9300 .
C25 N3 1.474(3) .
C25 C26 1.496(4) .
C25 H25A 0.9700 .
C25 H25B 0.9700 .
C26 N8 1.357(3) .
C26 C27 1.381(4) .
C27 C28 1.372(4) .
C27 H27 0.9300 .
C28 C29 1.377(4) .
C28 H28 0.9300 .
C29 C30 1.369(4) .
C29 H29 0.9300 .
C30 N8 1.345(3) .
C30 H30 0.9300 .
C31 N5 1.478(3) .
C31 C32 1.501(4) .
C31 H31A 0.9700 .
C31 H31B 0.9700 .
C32 N9 1.360(3) .
C32 C33 1.377(4) .
C33 C34 1.383(4) .
C33 H33 0.9300 .
C34 C35 1.383(4) .
C34 H34 0.9300 .
C35 C36 1.369(4) .
C35 H35 0.9300 .
C36 N9 1.342(3) .
C36 H36 0.9300 .
C37 N6 1.477(3) .
C37 C38 1.510(4) .
C37 H37A 0.9700 .
C37 H37B 0.9700 .
C38 N10 1.347(4) .
C38 C39 1.379(4) .
C39 C40 1.365(4) .
C39 H39 0.9300 .
C40 C41 1.385(5) .
C40 H40 0.9300 .
C41 C42 1.368(4) .
C41 H41 0.9300 .
C42 N10 1.342(3) .
C42 H42 0.9300 .
N1 Tb1 2.546(2) .
N1N O3N 1.222(3) .
N1N O1N 1.276(3) .
N1N O2N 1.276(3) .
N2 Tb1 2.667(2) .
N2N O6N 1.236(3) .
N2N O4N 1.263(3) .
N2N O5N 1.266(3) .
N3 Tb1 2.648(2) .
N3N O9N 1.229(3) .
N3N O8N 1.268(3) .
N3N O7N 1.271(3) .
N4 Tb1 2.550(2) .
N4N O12N 1.231(3) .
N4N O10N 1.268(3) .
N4N O11N 1.275(3) .
N5 Tb1 2.660(2) .
N5N O15N 1.240(3) .
N5N O13N 1.253(3) .
N5N O14N 1.263(3) .
N6 Tb1 2.657(2) .
N6N O18N 1.228(3) .
N6N O16N 1.266(3) .
N6N O17N 1.270(3) .
N7 Tb1 2.838(2) .
N8 Tb1 2.748(2) .
N9 Tb1 2.721(2) .
N10 Tb1 2.773(2) .
O1N Tb2 2.563(2) .
O2N Tb2 2.5030(19) .
O4N Tb2 2.5722(19) .
O5N Tb2 2.5439(19) .
O7N Tb2 2.5614(19) .
O8N Tb2 2.566(2) .
O10N Tb3 2.548(2) .
O11N Tb3 2.546(2) .
O13N Tb3 2.666(2) .
O14N Tb3 2.4935(19) .
O16N Tb3 2.513(2) .
O17N Tb3 2.557(2) .
Tb2 O2N 2.5030(19) 3_557
Tb2 O5N 2.5439(19) 3_557
Tb2 O7N 2.561(2) 3_557
Tb2 O1N 2.563(2) 3_557
Tb2 O8N 2.566(2) 3_557
Tb2 O4N 2.5722(19) 3_557
Tb3 O14N 2.4935(19) 3_677
Tb3 O16N 2.513(2) 3_677
Tb3 O11N 2.546(2) 3_677
Tb3 O10N 2.548(2) 3_677
Tb3 O17N 2.557(2) 3_677
Tb3 O13N 2.666(2) 3_677

loop_
_geom_torsion_atom_site_label_1
_geom_torsion_atom_site_label_2
_geom_torsion_atom_site_label_3
_geom_torsion_atom_site_label_4
_geom_torsion
_geom_torsion_site_symmetry_4
N1 C1 C2 C3 -0.7(4) .
C18 C1 C2 C3 175.2(3) .
C1 C2 C3 C4 1.0(4) .
C2 C3 C4 C5 -0.1(4) .
C3 C4 C5 N1 -1.2(4) .
C3 C4 C5 C6 178.0(3) .
N1 C5 C6 N2 -42.1(3) .
C4 C5 C6 N2 138.7(3) .
N2 C7 C8 N3 -54.9(3) .
N3 C9 C10 N4 -39.0(3) .
N3 C9 C10 C11 142.1(3) .
N4 C10 C11 C12 -1.5(5) .
C9 C10 C11 C12 177.3(3) .
C10 C11 C12 C13 0.2(5) .
C11 C12 C13 C14 1.1(5) .
C12 C13 C14 N4 -1.2(5) .
C12 C13 C14 C15 174.0(3) .
N4 C14 C15 N5 -28.2(4) .
C13 C14 C15 N5 156.3(3) .
N5 C16 C17 N6 -57.9(3) .
N1 C1 C18 N6 -22.5(4) .
C2 C1 C18 N6 161.4(3) .
N2 C19 C20 N7 -14.4(3) .
N2 C19 C20 C21 165.7(2) .
N7 C20 C21 C22 1.2(4) .
C19 C20 C21 C22 -178.9(3) .
C20 C21 C22 C23 2.9(4) .
C21 C22 C23 C24 -2.3(4) .
C22 C23 C24 N7 -2.6(4) .
N3 C25 C26 N8 -20.8(4) .
N3 C25 C26 C27 156.7(3) .
N8 C26 C27 C28 1.0(5) .
C25 C26 C27 C28 -176.4(3) .
C26 C27 C28 C29 2.1(5) .
C27 C28 C29 C30 -2.0(5) .
C28 C29 C30 N8 -1.2(5) .
N5 C31 C32 N9 -15.7(3) .
N5 C31 C32 C33 163.7(2) .
N9 C32 C33 C34 1.2(4) .
C31 C32 C33 C34 -178.2(3) .
C32 C33 C34 C35 3.7(4) .
C33 C34 C35 C36 -4.0(4) .
C34 C35 C36 N9 -0.7(5) .
N6 C37 C38 N10 -15.9(4) .
N6 C37 C38 C39 162.2(3) .
N10 C38 C39 C40 0.7(5) .
C37 C38 C39 C40 -177.3(3) .
C38 C39 C40 C41 3.4(5) .
C39 C40 C41 C42 -3.0(5) .
C40 C41 C42 N10 -1.4(5) .
C2 C1 N1 C5 -0.6(4) .
C18 C1 N1 C5 -176.6(2) .
C2 C1 N1 Tb1 169.0(2) .
C18 C1 N1 Tb1 -7.0(3) .
C4 C5 N1 C1 1.6(4) .
C6 C5 N1 C1 -177.7(2) .
C4 C5 N1 Tb1 -168.1(2) .
C6 C5 N1 Tb1 12.6(3) .
C20 C19 N2 C6 169.9(2) .
C20 C19 N2 C7 -73.5(3) .
C20 C19 N2 Tb1 51.4(3) .
C5 C6 N2 C19 -73.8(3) .
C5 C6 N2 C7 171.3(2) .
C5 C6 N2 Tb1 47.3(2) .
C8 C7 N2 C19 163.7(2) .
C8 C7 N2 C6 -80.7(3) .
C8 C7 N2 Tb1 39.8(3) .
C26 C25 N3 C9 172.8(2) .
C26 C25 N3 C8 -70.1(3) .
C26 C25 N3 Tb1 53.8(3) .
C10 C9 N3 C25 -72.6(3) .
C10 C9 N3 C8 171.6(2) .
C10 C9 N3 Tb1 46.4(3) .
C7 C8 N3 C25 162.9(2) .
C7 C8 N3 C9 -80.1(3) .
C7 C8 N3 Tb1 42.2(3) .
C13 C14 N4 C10 0.0(4) .
C15 C14 N4 C10 -175.4(2) .
C13 C14 N4 Tb1 172.7(2) .
C15 C14 N4 Tb1 -2.7(3) .
C11 C10 N4 C14 1.4(4) .
C9 C10 N4 C14 -177.4(2) .
C11 C10 N4 Tb1 -171.4(2) .
C9 C10 N4 Tb1 9.8(3) .
C32 C31 N5 C15 171.1(2) .
C32 C31 N5 C16 -71.3(3) .
C32 C31 N5 Tb1 51.1(2) .
C14 C15 N5 C31 -75.7(3) .
C14 C15 N5 C16 167.6(2) .
C14 C15 N5 Tb1 42.6(3) .
C17 C16 N5 C31 163.1(2) .
C17 C16 N5 C15 -79.6(3) .
C17 C16 N5 Tb1 44.0(3) .
C38 C37 N6 C18 172.1(2) .
C38 C37 N6 C17 -71.7(3) .
C38 C37 N6 Tb1 51.8(2) .
C1 C18 N6 C37 -80.9(3) .
C1 C18 N6 C17 163.5(2) .
C1 C18 N6 Tb1 38.1(3) .
C16 C17 N6 C37 162.9(2) .
C16 C17 N6 C18 -81.3(3) .
C16 C17 N6 Tb1 42.4(3) .
C23 C24 N7 C20 6.4(4) .
C23 C24 N7 Tb1 -149.3(2) .
C21 C20 N7 C24 -5.7(4) .
C19 C20 N7 C24 174.4(2) .
C21 C20 N7 Tb1 153.6(2) .
C19 C20 N7 Tb1 -26.3(3) .
C29 C30 N8 C26 4.1(4) .
C29 C30 N8 Tb1 -158.4(2) .
C27 C26 N8 C30 -3.9(4) .
C25 C26 N8 C30 173.5(3) .
C27 C26 N8 Tb1 161.0(2) .
C25 C26 N8 Tb1 -21.5(3) .
C35 C36 N9 C32 5.4(4) .
C35 C36 N9 Tb1 -149.7(2) .
C33 C32 N9 C36 -5.7(4) .
C31 C32 N9 C36 173.7(2) .
C33 C32 N9 Tb1 153.2(2) .
C31 C32 N9 Tb1 -27.4(3) .
C39 C38 N10 C42 -4.9(4) .
C37 C38 N10 C42 173.2(3) .
C39 C38 N10 Tb1 155.4(2) .
C37 C38 N10 Tb1 -26.6(3) .
C41 C42 N10 C38 5.3(5) .
C41 C42 N10 Tb1 -151.4(3) .
O3N N1N O1N Tb2 176.6(3) .
O2N N1N O1N Tb2 -4.0(2) .
O3N N1N O2N Tb2 -176.4(2) .
O1N N1N O2N Tb2 4.1(3) .
O6N N2N O4N Tb2 171.3(2) .
O5N N2N O4N Tb2 -9.2(2) .
O6N N2N O5N Tb2 -171.2(2) .
O4N N2N O5N Tb2 9.3(2) .
O9N N3N O7N Tb2 176.5(2) .
O8N N3N O7N Tb2 -3.8(2) .
O9N N3N O8N Tb2 -176.5(2) .
O7N N3N O8N Tb2 3.8(2) .
O12N N4N O10N Tb3 -179.9(2) .
O11N N4N O10N Tb3 -0.3(3) .
O12N N4N O11N Tb3 179.9(2) .
O10N N4N O11N Tb3 0.3(3) .
O15N N5N O13N Tb3 -177.5(2) .
O14N N5N O13N Tb3 1.9(2) .
O15N N5N O14N Tb3 177.3(2) .
O13N N5N O14N Tb3 -2.0(3) .
O18N N6N O16N Tb3 -174.4(2) .
O17N N6N O16N Tb3 5.2(3) .
O18N N6N O17N Tb3 174.5(2) .
O16N N6N O17N Tb3 -5.1(2) .
C1 N1 Tb1 N4 -40(4) .
C5 N1 Tb1 N4 129(4) .
C1 N1 Tb1 N3 156.72(19) .
C5 N1 Tb1 N3 -33.9(2) .
C1 N1 Tb1 N6 19.91(19) .
C5 N1 Tb1 N6 -170.7(2) .
C1 N1 Tb1 N5 -23.4(2) .
C5 N1 Tb1 N5 146.02(19) .
C1 N1 Tb1 N2 -159.7(2) .
C5 N1 Tb1 N2 9.66(18) .
C1 N1 Tb1 N9 -65.66(19) .
C5 N1 Tb1 N9 103.7(2) .
C1 N1 Tb1 N8 115.2(2) .
C5 N1 Tb1 N8 -75.4(2) .
C1 N1 Tb1 N10 61.0(2) .
C5 N1 Tb1 N10 -129.59(19) .
C1 N1 Tb1 N7 -119.32(19) .
C5 N1 Tb1 N7 50.1(2) .
C14 N4 Tb1 N1 36(4) .
C10 N4 Tb1 N1 -152(3) .
C14 N4 Tb1 N3 -161.2(2) .
C10 N4 Tb1 N3 11.31(19) .
C14 N4 Tb1 N6 -24.1(2) .
C10 N4 Tb1 N6 148.42(19) .
C14 N4 Tb1 N5 18.55(19) .
C10 N4 Tb1 N5 -168.9(2) .
C14 N4 Tb1 N2 154.6(2) .
C10 N4 Tb1 N2 -32.8(2) .
C14 N4 Tb1 N9 60.9(2) .
C10 N4 Tb1 N9 -126.6(2) .
C14 N4 Tb1 N8 -119.7(2) .
C10 N4 Tb1 N8 52.8(2) .
C14 N4 Tb1 N10 -66.0(2) .
C10 N4 Tb1 N10 106.5(2) .
C14 N4 Tb1 N7 115.0(2) .
C10 N4 Tb1 N7 -72.5(2) .
C25 N3 Tb1 N1 -91.40(18) .
C9 N3 Tb1 N1 149.99(16) .
C8 N3 Tb1 N1 27.95(19) .
C25 N3 Tb1 N4 88.95(18) .
C9 N3 Tb1 N4 -29.66(16) .
C8 N3 Tb1 N4 -151.70(19) .
C25 N3 Tb1 N6 -10.7(2) .
C9 N3 Tb1 N6 -129.34(17) .
C8 N3 Tb1 N6 108.62(19) .
C25 N3 Tb1 N5 88.70(19) .
C9 N3 Tb1 N5 -29.9(2) .
C8 N3 Tb1 N5 -151.95(16) .
C25 N3 Tb1 N2 -134.55(19) .
C9 N3 Tb1 N2 106.84(18) .
C8 N3 Tb1 N2 -15.20(16) .
C25 N3 Tb1 N9 176.57(16) .
C9 N3 Tb1 N9 58.0(2) .
C8 N3 Tb1 N9 -64.1(2) .
C25 N3 Tb1 N8 -44.48(17) .
C9 N3 Tb1 N8 -163.09(19) .
C8 N3 Tb1 N8 74.87(18) .
C25 N3 Tb1 N10 17.78(18) .
C9 N3 Tb1 N10 -100.83(17) .
C8 N3 Tb1 N10 137.13(18) .
C25 N3 Tb1 N7 164.69(19) .
C9 N3 Tb1 N7 46.07(17) .
C8 N3 Tb1 N7 -75.97(18) .
C37 N6 Tb1 N1 89.04(17) .
C18 N6 Tb1 N1 -29.21(17) .
C17 N6 Tb1 N1 -151.47(19) .
C37 N6 Tb1 N4 -91.99(17) .
C18 N6 Tb1 N4 149.75(16) .
C17 N6 Tb1 N4 27.50(19) .
C37 N6 Tb1 N3 -11.3(2) .
C18 N6 Tb1 N3 -129.55(17) .
C17 N6 Tb1 N3 108.20(19) .
C37 N6 Tb1 N5 -133.52(18) .
C18 N6 Tb1 N5 108.22(18) .
C17 N6 Tb1 N5 -14.03(16) .
C37 N6 Tb1 N2 89.48(18) .
C18 N6 Tb1 N2 -28.8(2) .
C17 N6 Tb1 N2 -151.03(16) .
C37 N6 Tb1 N9 163.95(18) .
C18 N6 Tb1 N9 45.69(17) .
C17 N6 Tb1 N9 -76.56(17) .
C37 N6 Tb1 N8 17.43(17) .
C18 N6 Tb1 N8 -100.82(18) .
C17 N6 Tb1 N8 136.93(18) .
C37 N6 Tb1 N10 -44.78(16) .
C18 N6 Tb1 N10 -163.0(2) .
C17 N6 Tb1 N10 74.71(17) .
C37 N6 Tb1 N7 175.90(15) .
C18 N6 Tb1 N7 57.6(2) .
C17 N6 Tb1 N7 -64.6(2) .
C31 N5 Tb1 N1 -92.12(17) .
C15 N5 Tb1 N1 149.34(16) .
C16 N5 Tb1 N1 26.82(19) .
C31 N5 Tb1 N4 87.53(17) .
C15 N5 Tb1 N4 -31.01(16) .
C16 N5 Tb1 N4 -153.53(19) .
C31 N5 Tb1 N3 87.79(18) .
C15 N5 Tb1 N3 -30.8(2) .
C16 N5 Tb1 N3 -153.28(16) .
C31 N5 Tb1 N6 -134.55(18) .
C15 N5 Tb1 N6 106.91(18) .
C16 N5 Tb1 N6 -15.61(16) .
C31 N5 Tb1 N2 -10.9(2) .
C15 N5 Tb1 N2 -129.41(17) .
C16 N5 Tb1 N2 108.07(18) .
C31 N5 Tb1 N9 -44.85(16) .
C15 N5 Tb1 N9 -163.39(19) .
C16 N5 Tb1 N9 74.09(17) .
C31 N5 Tb1 N8 175.21(15) .
C15 N5 Tb1 N8 56.7(2) .
C16 N5 Tb1 N8 -65.9(2) .
C31 N5 Tb1 N10 163.14(17) .
C15 N5 Tb1 N10 44.60(17) .
C16 N5 Tb1 N10 -77.92(17) .
C31 N5 Tb1 N7 16.71(16) .
C15 N5 Tb1 N7 -101.83(17) .
C16 N5 Tb1 N7 135.65(17) .
C19 N2 Tb1 N1 89.02(18) .
C6 N2 Tb1 N1 -29.16(16) .
C7 N2 Tb1 N1 -150.25(19) .
C19 N2 Tb1 N4 -89.94(18) .
C6 N2 Tb1 N4 151.89(16) .
C7 N2 Tb1 N4 30.80(19) .
C19 N2 Tb1 N3 -133.55(19) .
C6 N2 Tb1 N3 108.27(17) .
C7 N2 Tb1 N3 -12.82(16) .
C19 N2 Tb1 N6 88.59(18) .
C6 N2 Tb1 N6 -29.59(19) .
C7 N2 Tb1 N6 -150.68(16) .
C19 N2 Tb1 N5 -11.6(2) .
C6 N2 Tb1 N5 -129.73(16) .
C7 N2 Tb1 N5 109.18(18) .
C19 N2 Tb1 N9 17.56(17) .
C6 N2 Tb1 N9 -100.61(17) .
C7 N2 Tb1 N9 138.30(17) .
C19 N2 Tb1 N8 164.53(18) .
C6 N2 Tb1 N8 46.36(16) .
C7 N2 Tb1 N8 -74.74(17) .
C19 N2 Tb1 N10 177.91(15) .
C6 N2 Tb1 N10 59.7(2) .
C7 N2 Tb1 N10 -61.4(2) .
C19 N2 Tb1 N7 -44.52(16) .
C6 N2 Tb1 N7 -162.69(18) .
C7 N2 Tb1 N7 76.22(17) .
C36 N9 Tb1 N1 -29.8(2) .
C32 N9 Tb1 N1 174.45(19) .
C36 N9 Tb1 N4 150.7(2) .
C32 N9 Tb1 N4 -5.06(19) .
C36 N9 Tb1 N3 79.1(2) .
C32 N9 Tb1 N3 -76.7(2) .
C36 N9 Tb1 N6 -96.3(2) .
C32 N9 Tb1 N6 107.95(19) .
C36 N9 Tb1 N5 -165.4(2) .
C32 N9 Tb1 N5 38.83(17) .
C36 N9 Tb1 N2 35.4(2) .
C32 N9 Tb1 N2 -120.37(18) .
C36 N9 Tb1 N8 -28.4(3) .
C32 N9 Tb1 N8 175.80(16) .
C36 N9 Tb1 N10 -128.9(2) .
C32 N9 Tb1 N10 75.3(2) .
C36 N9 Tb1 N7 92.0(2) .
C32 N9 Tb1 N7 -63.82(18) .
C30 N8 Tb1 N1 -25.2(2) .
C26 N8 Tb1 N1 172.0(2) .
C30 N8 Tb1 N4 154.3(2) .
C26 N8 Tb1 N4 -8.5(2) .
C30 N8 Tb1 N3 -161.6(3) .
C26 N8 Tb1 N3 35.55(18) .
C30 N8 Tb1 N6 38.7(2) .
C26 N8 Tb1 N6 -124.1(2) .
C30 N8 Tb1 N5 83.4(3) .
C26 N8 Tb1 N5 -79.4(2) .
C30 N8 Tb1 N2 -92.6(2) .
C26 N8 Tb1 N2 104.6(2) .
C30 N8 Tb1 N9 -26.5(3) .
C26 N8 Tb1 N9 170.65(17) .
C30 N8 Tb1 N10 96.5(2) .
C26 N8 Tb1 N10 -66.30(19) .
C30 N8 Tb1 N7 -124.4(2) .
C26 N8 Tb1 N7 72.8(2) .
C38 N10 Tb1 N1 -4.9(2) .
C42 N10 Tb1 N1 152.5(2) .
C38 N10 Tb1 N4 174.0(2) .
C42 N10 Tb1 N4 -28.6(2) .
C38 N10 Tb1 N3 -121.4(2) .
C42 N10 Tb1 N3 36.0(2) .
C38 N10 Tb1 N6 38.39(18) .
C42 N10 Tb1 N6 -164.2(3) .
C38 N10 Tb1 N5 108.0(2) .
C42 N10 Tb1 N5 -94.6(2) .
C38 N10 Tb1 N2 -78.1(2) .
C42 N10 Tb1 N2 79.3(3) .
C38 N10 Tb1 N9 76.1(2) .
C42 N10 Tb1 N9 -126.5(2) .
C38 N10 Tb1 N8 -63.57(19) .
C42 N10 Tb1 N8 93.8(3) .
C38 N10 Tb1 N7 175.65(17) .
C42 N10 Tb1 N7 -26.9(3) .
C24 N7 Tb1 N1 150.1(2) .
C20 N7 Tb1 N1 -6.3(2) .
C24 N7 Tb1 N4 -28.8(2) .
C20 N7 Tb1 N4 174.8(2) .
C24 N7 Tb1 N3 -96.3(2) .
C20 N7 Tb1 N3 107.31(19) .
C24 N7 Tb1 N6 79.1(2) .
C20 N7 Tb1 N6 -77.3(2) .
C24 N7 Tb1 N5 34.1(2) .
C20 N7 Tb1 N5 -122.30(19) .
C24 N7 Tb1 N2 -166.1(2) .
C20 N7 Tb1 N2 37.51(17) .
C24 N7 Tb1 N9 92.1(2) .
C20 N7 Tb1 N9 -64.28(18) .
C24 N7 Tb1 N8 -128.8(2) .
C20 N7 Tb1 N8 74.8(2) .
C24 N7 Tb1 N10 -30.4(3) .
C20 N7 Tb1 N10 173.18(16) .
N1N O2N Tb2 O2N 163.0(2) 3_557
N1N O2N Tb2 O5N -30.06(17) 3_557
N1N O2N Tb2 O5N 149.94(17) .
N1N O2N Tb2 O7N 75.05(16) .
N1N O2N Tb2 O7N -104.95(16) 3_557
N1N O2N Tb2 O1N -2.35(15) .
N1N O2N Tb2 O1N 177.65(15) 3_557
N1N O2N Tb2 O8N 99.61(16) .
N1N O2N Tb2 O8N -80.39(16) 3_557
N1N O2N Tb2 O4N 24.75(17) 3_557
N1N O2N Tb2 O4N -155.25(17) .
N2N O5N Tb2 O2N -108.42(15) 3_557
N2N O5N Tb2 O2N 71.58(15) .
N2N O5N Tb2 O5N -56(5) 3_557
N2N O5N Tb2 O7N 144.94(16) .
N2N O5N Tb2 O7N -35.06(16) 3_557
N2N O5N Tb2 O1N 94.48(15) .
N2N O5N Tb2 O1N -85.52(15) 3_557
N2N O5N Tb2 O8N -160.68(16) .
N2N O5N Tb2 O8N 19.32(16) 3_557
N2N O5N Tb2 O4N 174.70(13) 3_557
N2N O5N Tb2 O4N -5.30(13) .
N3N O7N Tb2 O2N -28.42(16) 3_557
N3N O7N Tb2 O2N 151.58(16) .
N3N O7N Tb2 O5N -101.82(15) 3_557
N3N O7N Tb2 O5N 78.18(15) .
N3N O7N Tb2 O7N -25(100) 3_557
N3N O7N Tb2 O1N -152.92(16) .
N3N O7N Tb2 O1N 27.08(16) 3_557
N3N O7N Tb2 O8N 2.21(14) .
N3N O7N Tb2 O8N -177.79(14) 3_557
N3N O7N Tb2 O4N -77.62(15) 3_557
N3N O7N Tb2 O4N 102.38(15) .
N1N O1N Tb2 O2N -177.66(15) 3_557
N1N O1N Tb2 O2N 2.34(15) .
N1N O1N Tb2 O5N 154.73(17) 3_557
N1N O1N Tb2 O5N -25.27(17) .
N1N O1N Tb2 O7N -76.69(16) .
N1N O1N Tb2 O7N 103.31(16) 3_557
N1N O1N Tb2 O1N 48(100) 3_557
N1N O1N Tb2 O8N -96.93(16) .
N1N O1N Tb2 O8N 83.07(16) 3_557
N1N O1N Tb2 O4N -151.14(17) 3_557
N1N O1N Tb2 O4N 28.86(17) .
N3N O8N Tb2 O2N 147.69(16) 3_557
N3N O8N Tb2 O2N -32.31(16) .
N3N O8N Tb2 O5N 96.58(15) 3_557
N3N O8N Tb2 O5N -83.42(15) .
N3N O8N Tb2 O7N -2.22(14) .
N3N O8N Tb2 O7N 177.78(14) 3_557
N3N O8N Tb2 O1N 22.30(16) .
N3N O8N Tb2 O1N -157.70(16) 3_557
N3N O8N Tb2 O8N -125(36) 3_557
N3N O8N Tb2 O4N 76.54(15) 3_557
N3N O8N Tb2 O4N -103.46(15) .
N2N O4N Tb2 O2N 105.63(14) 3_557
N2N O4N Tb2 O2N -74.37(14) .
N2N O4N Tb2 O5N -174.70(13) 3_557
N2N O4N Tb2 O5N 5.30(13) .
N2N O4N Tb2 O7N -24.50(15) .
N2N O4N Tb2 O7N 155.50(15) 3_557
N2N O4N Tb2 O1N -96.61(14) .
N2N O4N Tb2 O1N 83.39(14) 3_557
N2N O4N Tb2 O8N 29.38(15) .
N2N O4N Tb2 O8N -150.62(15) 3_557
N2N O4N Tb2 O4N 89(100) 3_557
N5N O14N Tb3 O14N 128(100) 3_677
N5N O14N Tb3 O16N -154.44(17) 3_677
N5N O14N Tb3 O16N 25.56(17) .
N5N O14N Tb3 O11N -78.94(16) 3_677
N5N O14N Tb3 O11N 101.06(16) .
N5N O14N Tb3 O10N -99.66(16) 3_677
N5N O14N Tb3 O10N 80.34(16) .
N5N O14N Tb3 O17N 151.41(17) 3_677
N5N O14N Tb3 O17N -28.59(17) .
N5N O14N Tb3 O13N -178.89(14) 3_677
N5N O14N Tb3 O13N 1.11(14) .
N6N O16N Tb3 O14N 74.00(16) 3_677
N6N O16N Tb3 O14N -106.00(16) .
N6N O16N Tb3 O16N 0(100) 3_677
N6N O16N Tb3 O11N -35.74(17) 3_677
N6N O16N Tb3 O11N 144.26(17) .
N6N O16N Tb3 O10N 18.50(17) 3_677
N6N O16N Tb3 O10N -161.50(17) .
N6N O16N Tb3 O17N 177.00(15) 3_677
N6N O16N Tb3 O17N -3.00(15) .
N6N O16N Tb3 O13N 94.19(16) 3_677
N6N O16N Tb3 O13N -85.81(16) .
N4N O11N Tb3 O14N 154.35(18) 3_677
N4N O11N Tb3 O14N -25.65(18) .
N4N O11N Tb3 O16N -102.38(17) 3_677
N4N O11N Tb3 O16N 77.62(17) .
N4N O11N Tb3 O11N -140(100) 3_677
N4N O11N Tb3 O10N 179.81(15) 3_677
N4N O11N Tb3 O10N -0.19(15) .
N4N O11N Tb3 O17N -75.74(16) 3_677
N4N O11N Tb3 O17N 104.26(16) .
N4N O11N Tb3 O13N -151.54(18) 3_677
N4N O11N Tb3 O13N 28.46(18) .
N4N O10N Tb3 O14N -24.54(18) 3_677
N4N O10N Tb3 O14N 155.46(18) .
N4N O10N Tb3 O16N 99.43(16) 3_677
N4N O10N Tb3 O16N -80.57(16) .
N4N O10N Tb3 O11N -179.81(15) 3_677
N4N O10N Tb3 O11N 0.19(15) .
N4N O10N Tb3 O10N -152(100) 3_677
N4N O10N Tb3 O17N 81.37(17) 3_677
N4N O10N Tb3 O17N -98.63(17) .
N4N O10N Tb3 O13N 28.48(18) 3_677
N4N O10N Tb3 O13N -151.52(18) .
N6N O17N Tb3 O14N -78.95(16) 3_677
N6N O17N Tb3 O14N 101.05(16) .
N6N O17N Tb3 O16N -177.03(15) 3_677
N6N O17N Tb3 O16N 2.97(15) .
N6N O17N Tb3 O11N 149.97(17) 3_677
N6N O17N Tb3 O11N -30.03(17) .
N6N O17N Tb3 O10N -155.13(17) 3_677
N6N O17N Tb3 O10N 24.87(17) .
N6N O17N Tb3 O17N 85(100) 3_677
N6N O17N Tb3 O13N -102.59(16) 3_677
N6N O17N Tb3 O13N 77.41(16) .
N5N O13N Tb3 O14N 178.90(14) 3_677
N5N O13N Tb3 O14N -1.10(14) .
N5N O13N Tb3 O16N 24.25(17) 3_677
N5N O13N Tb3 O16N -155.75(17) .
N5N O13N Tb3 O11N 75.40(15) 3_677
N5N O13N Tb3 O11N -104.60(15) .
N5N O13N Tb3 O10N 98.71(16) 3_677
N5N O13N Tb3 O10N -81.29(16) .
N5N O13N Tb3 O17N -30.44(17) 3_677
N5N O13N Tb3 O17N 149.56(17) .
N5N O13N Tb3 O13N -120(100) 3_677
